data_7705286
loop_
_publ_author_name
'Guo, Yuan-Yuan'
'Lightfoot, Philip'

_publ_section_title
;
 Structural diversity of lead halide chain compounds, APbX<sub>3</sub>,
 templated by isomeric molecular cations.
;
_journal_issue 36
_journal_name_full 'Dalton transactions (Cambridge, England : 2003)'
_journal_page_first 12767
_journal_page_last 12775
_journal_paper_doi 10.1039/d0dt02782k
_journal_volume 49
_journal_year 2020
_chemical_formula_moiety 'Br3 Pb, C9 H8 N'
_chemical_formula_sum 'C9 H8 Br3 N Pb'
_chemical_formula_weight 577.08
_space_group_crystal_system orthorhombic
_space_group_IT_number 61
_space_group_name_Hall '-P 2ac 2ab'
_space_group_name_H-M_alt 'P b c a'
_atom_sites_solution_hydrogens geom
_atom_sites_solution_primary dual
_atom_sites_solution_secondary dual
_audit_creation_method SHELXL-2018/3
_audit_update_record
;
2020-08-07 deposited with the CCDC.	2020-08-27 downloaded from the CCDC.
;
_cell_angle_alpha 90
_cell_angle_beta 90
_cell_angle_gamma 90
_cell_formula_units_Z 16
_cell_length_a 21.3526(15)
_cell_length_b 7.7783(5)
_cell_length_c 31.1680(2)
_cell_measurement_reflns_used 958
_cell_measurement_temperature 298(2)
_cell_measurement_theta_max 27.5
_cell_measurement_theta_min 2
_cell_volume 5176.6(5)
_computing_molecular_graphics 'Ortep for Windows (Farrugia, 2012)'
_computing_publication_material 'WinGX publication routines (Farrugia, 2012)'
_computing_structure_refinement 'SHELXL-2018/3 (Sheldrick, 2018)'
_computing_structure_solution 'SHELXT-2018/2 (Sheldrick, 2015)'
_diffrn_ambient_temperature 298(2)
_diffrn_measured_fraction_theta_full 0.997
_diffrn_measured_fraction_theta_max 0.997
_diffrn_measurement_device_type
;
Rigaku Mercury2 (2x2 bin mode)
;
_diffrn_radiation_type MoK\a
_diffrn_radiation_wavelength 0.71075
_diffrn_reflns_av_R_equivalents 0.1305
_diffrn_reflns_av_unetI/netI 0.0640
_diffrn_reflns_Laue_measured_fraction_full 0.997
_diffrn_reflns_Laue_measured_fraction_max 0.997
_diffrn_reflns_limit_h_max 25
_diffrn_reflns_limit_h_min -25
_diffrn_reflns_limit_k_max 9
_diffrn_reflns_limit_k_min -9
_diffrn_reflns_limit_l_max 37
_diffrn_reflns_limit_l_min -37
_diffrn_reflns_number 39543
_diffrn_reflns_point_group_measured_fraction_full 0.997
_diffrn_reflns_point_group_measured_fraction_max 0.997
_diffrn_reflns_theta_full 24.995
_diffrn_reflns_theta_max 24.995
_diffrn_reflns_theta_min 2.312
_diffrn_source 'Sealed Tube'
_exptl_absorpt_coefficient_mu 22.263
_exptl_absorpt_correction_T_max 1
_exptl_absorpt_correction_T_min 0.399
_exptl_absorpt_correction_type multi-scan
_exptl_crystal_colour Colorless
_exptl_crystal_density_diffrn 2.962
_exptl_crystal_density_method 'not measured'
_exptl_crystal_description Chip
_exptl_crystal_F_000 4096
_exptl_crystal_size_max 0.32
_exptl_crystal_size_mid 0.24
_exptl_crystal_size_min 0.09
_refine_diff_density_max 1.925
_refine_diff_density_min -2.313
_refine_diff_density_rms 0.284
_refine_ls_extinction_coef 0.00124(5)
_refine_ls_extinction_expression Fc^*^=kFc[1+0.001xFc^2^\l^3^/sin(2\q)]^-1/4^
_refine_ls_extinction_method 'SHELXL-2018/3 (Sheldrick 2018)'
_refine_ls_goodness_of_fit_ref 0.912
_refine_ls_hydrogen_treatment constr
_refine_ls_matrix_type full
_refine_ls_number_parameters 254
_refine_ls_number_reflns 4554
_refine_ls_number_restraints 24
_refine_ls_restrained_S_all 0.919
_refine_ls_R_factor_all 0.0692
_refine_ls_R_factor_gt 0.0412
_refine_ls_shift/su_max 0.003
_refine_ls_shift/su_mean 0.000
_refine_ls_structure_factor_coef Fsqd
_refine_ls_weighting_details 'w=1/[\s^2^(Fo^2^)+(0.0576P)^2^] where P=(Fo^2^+2Fc^2^)/3'
_refine_ls_weighting_scheme calc
_refine_ls_wR_factor_gt 0.0979
_refine_ls_wR_factor_ref 0.1120
_reflns_Friedel_coverage 0.000
_reflns_number_gt 2807
_reflns_number_total 4554
_reflns_threshold_expression 'I > 2\s(I)'
_cod_data_source_file d0dt02782k2.cif
_cod_data_source_block shelx_CCDC4
_cod_depositor_comments
;
The following automatic conversions were performed:

data item '_exptl_absorpt_correction_type' value 'Multi-scan' was
changed to 'multi-scan' in accordance with the
/home/data/users/saulius/crontab/automatic-downloads/rss-feeds/RSC/lib/dictionaries/cif_core.dic
dictionary named 'cif_core.dic' version 2.4.2 last updated on
2011-04-26.

Automatic conversion script
Id: cif_fix_values 7556 2019-12-06 15:28:31Z antanas 

 Adding full bibliography for 7705282--7705287.cif.
;
_cod_database_code 7705286
_shelx_shelxl_version_number 2018/3
_shelx_space_group_comment
;
The symmetry employed for this shelxl refinement is uniquely defined
by the following loop, which should always be used as a source of
symmetry information in preference to the above space-group names.
They are only intended as comments.
;

loop_
_space_group_symop_operation_xyz
'x, y, z'
'-x+1/2, -y, z+1/2'
'-x, y+1/2, -z+1/2'
'x+1/2, -y+1/2, -z'
'-x, -y, -z'
'x-1/2, y, -z-1/2'
'x, -y-1/2, z-1/2'
'-x-1/2, y-1/2, z'

loop_
_atom_site_label
_atom_site_type_symbol
_atom_site_fract_x
_atom_site_fract_y
_atom_site_fract_z
_atom_site_U_iso_or_equiv
_atom_site_adp_type
_atom_site_occupancy
_atom_site_site_symmetry_order
_atom_site_calc_flag
_atom_site_refinement_flags_posn
_atom_site_refinement_flags_adp
_atom_site_refinement_flags_occupancy
_atom_site_disorder_assembly
_atom_site_disorder_group
Pb1 Pb 0.24993(2) 0.48158(4) 0.80418(2) 0.03649(15) Uani 1 1 d . . . . .
Pb2 Pb 0.25015(2) -0.34539(4) 0.55388(2) 0.03630(15) Uani 1 1 d . . . . .
Br1 Br 0.29686(5) 0.23900(12) 0.87191(4) 0.0450(3) Uani 1 1 d . . . . .
Br2 Br 0.14002(5) 0.19645(14) 0.80661(4) 0.0535(3) Uani 1 1 d . . . . .
Br4 Br 0.20464(5) -0.08804(13) 0.62238(3) 0.0467(3) Uani 1 1 d . . . . .
Br3 Br 0.29835(6) 0.24023(13) 0.73898(4) 0.0512(3) Uani 1 1 d . . . . .
Br5 Br 0.36051(5) -0.14104(14) 0.55346(4) 0.0517(3) Uani 1 1 d . . . . .
Br6 Br 0.20062(6) -0.08975(13) 0.48887(4) 0.0499(3) Uani 1 1 d . . . . .
N1 N 0.3478(5) 0.6130(19) 0.9294(4) 0.084(4) Uani 1 1 d . . . . .
H2 H 0.309104 0.584742 0.926657 0.100 Uiso 1 1 calc R U . . .
C1 C 0.3640(6) 0.767(2) 0.9212(4) 0.075(4) Uani 1 1 d . . . . .
H1 H 0.333634 0.844319 0.911848 0.090 Uiso 1 1 calc R U . . .
C2 C 0.3904(9) 0.489(2) 0.9425(4) 0.084(4) Uani 1 1 d . U . . .
H3 H 0.377353 0.376494 0.947299 0.101 Uiso 1 1 calc R U . . .
C3 C 0.4504(8) 0.5329(17) 0.9481(4) 0.075(4) Uani 1 1 d . . . . .
H4 H 0.479055 0.450378 0.957155 0.090 Uiso 1 1 calc R U . . .
C4 C 0.4709(5) 0.7032(13) 0.9405(3) 0.047(3) Uani 1 1 d . . . . .
C5 C 0.5311(6) 0.7610(15) 0.9456(5) 0.071(4) Uani 1 1 d . . . . .
H5 H 0.561943 0.684776 0.954662 0.085 Uiso 1 1 calc R U . . .
C6 C 0.5466(6) 0.9256(19) 0.9377(5) 0.077(4) Uani 1 1 d . . . . .
H6 H 0.587607 0.961977 0.942060 0.093 Uiso 1 1 calc R U . . .
C7 C 0.5027(6) 1.0403(18) 0.9232(5) 0.082(4) Uani 1 1 d . . . . .
H7 H 0.514771 1.152934 0.917525 0.099 Uiso 1 1 calc R U . . .
C8 C 0.4431(7) 0.9945(16) 0.9171(4) 0.071(4) Uani 1 1 d . . . . .
H8 H 0.414008 1.074185 0.907243 0.086 Uiso 1 1 calc R U . . .
C9 C 0.4248(5) 0.8248(15) 0.9258(4) 0.051(3) Uani 1 1 d . . . . .
N2 N 0.3549(6) -0.069(2) 0.6700(4) 0.095(4) Uani 1 1 d . U . . .
H10 H 0.317090 -0.032445 0.667267 0.114 Uiso 1 1 calc R U . . .
C10 C 0.3617(7) -0.234(2) 0.6826(5) 0.097(6) Uani 1 1 d . . . . .
H9 H 0.327937 -0.307207 0.687281 0.116 Uiso 1 1 calc R U . . .
C11 C 0.4017(10) 0.048(2) 0.6609(6) 0.114(6) Uani 1 1 d . U . . .
H11 H 0.392735 0.158605 0.651204 0.137 Uiso 1 1 calc R U . . .
C12 C 0.4589(8) -0.004(2) 0.6666(5) 0.089(5) Uani 1 1 d . . . . .
H12 H 0.491560 0.071585 0.660759 0.106 Uiso 1 1 calc R U . . .
C13 C 0.4731(6) -0.1706(15) 0.6814(4) 0.055(3) Uani 1 1 d . . . . .
C14 C 0.5347(6) -0.2289(17) 0.6874(5) 0.074(4) Uani 1 1 d . . . . .
H13 H 0.568215 -0.155386 0.682267 0.089 Uiso 1 1 calc R U . . .
C15 C 0.5450(7) -0.387(2) 0.7002(5) 0.085(5) Uani 1 1 d . . . . .
H14 H 0.585995 -0.424475 0.704029 0.103 Uiso 1 1 calc R U . . .
C16 C 0.4949(9) -0.503(2) 0.7082(5) 0.090(5) Uani 1 1 d . U . . .
H15 H 0.503301 -0.613587 0.718007 0.108 Uiso 1 1 calc R U . . .
C17 C 0.4384(7) -0.456(2) 0.7021(5) 0.088(5) Uani 1 1 d . . . . .
H16 H 0.405938 -0.533275 0.706986 0.106 Uiso 1 1 calc R U . . .
C18 C 0.4246(5) -0.2853(17) 0.6879(4) 0.056(3) Uani 1 1 d . . . . .

loop_
_atom_site_aniso_label
_atom_site_aniso_U_11
_atom_site_aniso_U_22
_atom_site_aniso_U_33
_atom_site_aniso_U_23
_atom_site_aniso_U_13
_atom_site_aniso_U_12
Pb1 0.0464(3) 0.0236(2) 0.0394(3) 0.00170(15) -0.00066(16) 0.00057(15)
Pb2 0.0461(3) 0.0228(2) 0.0399(3) 0.00047(14) 0.00080(18) -0.00063(15)
Br1 0.0496(6) 0.0424(6) 0.0430(7) 0.0023(4) -0.0099(5) -0.0003(4)
Br2 0.0422(6) 0.0479(6) 0.0705(8) -0.0054(6) -0.0049(6) 0.0021(5)
Br4 0.0550(7) 0.0443(6) 0.0407(6) 0.0037(5) 0.0089(5) 0.0043(5)
Br3 0.0678(8) 0.0441(6) 0.0416(7) 0.0004(5) 0.0142(6) -0.0024(5)
Br5 0.0436(6) 0.0462(6) 0.0652(8) 0.0000(5) 0.0015(6) -0.0036(5)
Br6 0.0626(7) 0.0444(6) 0.0426(7) -0.0044(5) -0.0132(6) 0.0054(5)
N1 0.057(7) 0.131(11) 0.063(8) -0.040(8) 0.006(6) -0.047(8)
C1 0.036(7) 0.119(13) 0.071(10) -0.039(9) -0.007(6) -0.009(7)
C2 0.108(8) 0.076(7) 0.068(7) -0.002(6) 0.011(7) -0.030(7)
C3 0.102(12) 0.057(8) 0.067(9) 0.005(7) -0.010(8) -0.020(8)
C4 0.059(7) 0.037(5) 0.044(7) 0.003(5) -0.004(5) -0.007(5)
C5 0.049(8) 0.055(8) 0.108(12) 0.007(7) -0.014(8) 0.014(6)
C6 0.037(7) 0.099(11) 0.095(11) 0.001(9) 0.010(7) -0.006(7)
C7 0.063(9) 0.062(9) 0.121(14) 0.012(9) 0.001(9) -0.005(7)
C8 0.079(10) 0.056(8) 0.079(11) 0.003(7) -0.016(8) 0.019(7)
C9 0.041(6) 0.069(8) 0.043(7) -0.007(6) -0.005(5) 0.011(6)
N2 0.079(7) 0.131(8) 0.075(7) -0.036(7) -0.012(6) 0.039(7)
C10 0.069(10) 0.144(16) 0.078(11) -0.064(11) 0.014(8) -0.033(10)
C11 0.136(10) 0.110(9) 0.098(9) -0.009(8) 0.003(8) 0.032(8)
C12 0.095(12) 0.091(11) 0.081(11) -0.010(9) 0.016(9) 0.023(9)
C13 0.048(7) 0.056(8) 0.060(8) -0.006(6) 0.003(6) 0.001(6)
C14 0.058(8) 0.063(8) 0.102(12) -0.019(8) 0.018(8) -0.009(7)
C15 0.067(10) 0.087(11) 0.102(12) -0.018(10) -0.024(9) 0.030(8)
C16 0.101(9) 0.077(8) 0.092(8) 0.005(7) -0.002(7) 0.005(7)
C17 0.079(12) 0.099(12) 0.086(11) -0.014(10) 0.030(9) -0.032(10)
C18 0.045(7) 0.077(8) 0.045(7) -0.037(7) 0.007(5) 0.005(6)

loop_
_atom_type_symbol
_atom_type_description
_atom_type_scat_dispersion_real
_atom_type_scat_dispersion_imag
_atom_type_scat_source
Pb Pb -3.3944 10.1111 'International Tables Vol C Tables 4.2.6.8 and 6.1.1.4'
Br Br -0.2901 2.4595 'International Tables Vol C Tables 4.2.6.8 and 6.1.1.4'
N N 0.0061 0.0033 'International Tables Vol C Tables 4.2.6.8 and 6.1.1.4'
C C 0.0033 0.0016 'International Tables Vol C Tables 4.2.6.8 and 6.1.1.4'
H H 0.0000 0.0000 'International Tables Vol C Tables 4.2.6.8 and 6.1.1.4'

loop_
_geom_angle_atom_site_label_1
_geom_angle_atom_site_label_2
_geom_angle_atom_site_label_3
_geom_angle
_geom_angle_site_symmetry_1
_geom_angle_site_symmetry_3
_geom_angle_publ_flag
Br2 Pb1 Br3 95.80(3) 8_665 . ?
Br2 Pb1 Br1 94.23(3) 8_665 . ?
Br3 Pb1 Br1 88.14(3) . . ?
Br2 Pb1 Br3 84.86(3) 8_665 8_665 ?
Br3 Pb1 Br3 94.55(4) . 8_665 ?
Br1 Pb1 Br3 177.23(3) . 8_665 ?
Br2 Pb1 Br1 82.50(3) 8_665 8_665 ?
Br3 Pb1 Br1 178.30(3) . 8_665 ?
Br1 Pb1 Br1 92.00(3) . 8_665 ?
Br3 Pb1 Br1 85.29(3) 8_665 8_665 ?
Br2 Pb1 Br2 171.54(4) 8_665 . ?
Br3 Pb1 Br2 80.45(3) . . ?
Br1 Pb1 Br2 78.14(3) . . ?
Br3 Pb1 Br2 102.93(3) 8_665 . ?
Br1 Pb1 Br2 101.24(3) 8_665 . ?
Br5 Pb2 Br6 93.52(3) . 8_655 ?
Br5 Pb2 Br4 95.05(3) . 8_655 ?
Br6 Pb2 Br4 88.23(3) 8_655 8_655 ?
Br5 Pb2 Br6 85.37(3) . . ?
Br6 Pb2 Br6 95.01(4) 8_655 . ?
Br4 Pb2 Br6 176.71(3) 8_655 . ?
Br5 Pb2 Br4 84.34(3) . . ?
Br6 Pb2 Br4 177.64(3) 8_655 . ?
Br4 Pb2 Br4 90.97(3) 8_655 . ?
Br6 Pb2 Br4 85.81(3) . . ?
Br5 Pb2 Br5 169.77(3) . 8_655 ?
Br6 Pb2 Br5 78.73(3) 8_655 8_655 ?
Br4 Pb2 Br5 78.18(3) 8_655 8_655 ?
Br6 Pb2 Br5 101.83(3) . 8_655 ?
Br4 Pb2 Br5 103.28(3) . 8_655 ?
Pb1 Br1 Pb1 79.53(3) . 8_655 ?
Pb1 Br2 Pb1 78.77(3) 8_655 . ?
Pb2 Br4 Pb2 79.33(3) 8_665 . ?
Pb1 Br3 Pb1 80.90(3) . 8_655 ?
Pb2 Br6 Pb2 80.81(3) 8_665 . ?
C1 N1 C2 122.4(12) . . ?
N1 C1 C9 122.6(14) . . ?
C3 C2 N1 119.2(14) . . ?
C2 C3 C4 120.9(15) . . ?
C5 C4 C3 125.3(12) . . ?
C5 C4 C9 117.6(10) . . ?
C3 C4 C9 117.1(12) . . ?
C6 C5 C4 121.4(12) . . ?
C5 C6 C7 120.8(13) . . ?
C8 C7 C6 121.7(13) . . ?
C7 C8 C9 119.3(12) . . ?
C1 C9 C8 123.2(12) . . ?
C1 C9 C4 117.7(12) . . ?
C8 C9 C4 119.2(11) . . ?
C10 N2 C11 127.5(14) . . ?
N2 C10 C18 113.9(14) . . ?
C12 C11 N2 116.5(17) . . ?
C11 C12 C13 122.4(17) . . ?
C18 C13 C14 118.4(12) . . ?
C18 C13 C12 118.6(13) . . ?
C14 C13 C12 122.9(13) . . ?
C15 C14 C13 120.0(13) . . ?
C14 C15 C16 121.5(14) . . ?
C17 C16 C15 120.3(15) . . ?
C16 C17 C18 120.5(14) . . ?
C13 C18 C10 121.0(14) . . ?
C13 C18 C17 119.3(12) . . ?
C10 C18 C17 119.7(14) . . ?

loop_
_geom_bond_atom_site_label_1
_geom_bond_atom_site_label_2
_geom_bond_distance
_geom_bond_site_symmetry_2
_geom_bond_publ_flag
Pb1 Br2 2.8848(12) 8_665 ?
Pb1 Br3 2.9535(11) . ?
Pb1 Br1 3.0034(11) . ?
Pb1 Br3 3.0399(11) 8_665 ?
Pb1 Br1 3.0763(11) 8_665 ?
Pb1 Br2 3.2299(12) . ?
Pb2 Br5 2.8425(11) . ?
Pb2 Br6 2.9703(11) 8_655 ?
Pb2 Br4 3.0087(11) 8_655 ?
Pb2 Br6 3.0295(11) . ?
Pb2 Br4 3.0837(11) . ?
Pb2 Br5 3.2973(12) 8_655 ?
N1 C1 1.275(17) . ?
N1 C2 1.387(18) . ?
C1 C9 1.379(15) . ?
C2 C3 1.34(2) . ?
C3 C4 1.416(16) . ?
C4 C5 1.371(16) . ?
C4 C9 1.441(15) . ?
C5 C6 1.345(17) . ?
C6 C7 1.370(18) . ?
C7 C8 1.337(17) . ?
C8 C9 1.403(17) . ?
N2 C10 1.351(18) . ?
N2 C11 1.38(2) . ?
C10 C18 1.411(18) . ?
C11 C12 1.30(2) . ?
C12 C13 1.411(18) . ?
C13 C18 1.383(16) . ?
C13 C14 1.403(17) . ?
C14 C15 1.313(18) . ?
C15 C16 1.42(2) . ?
C16 C17 1.274(19) . ?
C17 C18 1.431(18) . ?

loop_
_geom_hbond_atom_site_label_D
_geom_hbond_atom_site_label_H
_geom_hbond_atom_site_label_A
_geom_hbond_distance_DH
_geom_hbond_distance_HA
_geom_hbond_distance_DA
_geom_hbond_angle_DHA
_geom_hbond_site_symmetry_A
_geom_hbond_publ_flag
N1 H2 Br1 0.86 3.08 3.704(13) 131.5 8_665 yes
N1 H2 Br6 0.86 3.02 3.654(11) 132.1 7_566 yes
N1 H2 Br1 0.86 3.20 3.586(11) 110.3 . yes
N2 H10 Br3 0.86 3.11 3.445(12) 106.0 . yes
N2 H10 Br4 0.86 2.81 3.538(13) 143.1 . yes
